data_4510788
loop_
_publ_author_name
'D\'iaz-Gallifa, Pau'
'Fabelo, Oscar'
'Ca\~nadillas-Delgado, Laura'
'Pas\'an, Jorge'
'Labrador, Ana'
'Lloret, Francesc'
'Julve, Miguel'
'Ruiz-P\'erez, Catalina'

_publ_section_title
;
 Synthesis, Crystal Structure and Magnetic Characterization of a Series of
 CuII--LnIIIHeterometallic [Ln = La, Ce, Pr, Nd and Sm) Metal--Organic
 Compounds with an Unusual Single Crystal to Single Crystal Phase
 Transition
;
_journal_issue 11
_journal_name_full 'Crystal Growth &amp; Design'
_journal_page_first 4735
_journal_paper_doi 10.1021/cg4008679
_journal_volume 13
_journal_year 2013
_chemical_formula_sum 'C25 H43 Cu2 Nd2 O39'
_chemical_formula_weight 1383.15
_chemical_name_systematic
;
 ?
;
_space_group_IT_number 14
_symmetry_cell_setting monoclinic
_symmetry_space_group_name_Hall '-P 2yn'
_symmetry_space_group_name_H-M 'P 1 21/n 1'
_atom_sites_solution_hydrogens geom
_atom_sites_solution_primary direct
_atom_sites_solution_secondary difmap
_audit_creation_method SHELXL-97
_cell_angle_alpha 90.00
_cell_angle_beta 99.61(3)
_cell_angle_gamma 90.00
_cell_formula_units_Z 4
_cell_length_a 10.927(2)
_cell_length_b 20.391(4)
_cell_length_c 19.807(4)
_cell_measurement_temperature 293(2)
_cell_volume 4351.3(15)
_computing_cell_refinement 'HKL2000 (Otwinowski & Minor, 1997)'
_computing_data_collection 'MxCube (ESRF, 2006)'
_computing_data_reduction 'HKL2000 (Otwinowski & Minor, 1997)'
_computing_molecular_graphics 'Ortep-3 for Windows (Farrugia, 1997)'
_computing_publication_material 'WinGX publication routines (Farrugia, 1999)'
_computing_structure_refinement 'SHELXL-97 (Sheldrick, 1997)'
_computing_structure_solution 'SHELXS-97 (Sheldrick, 1997)'
_diffrn_ambient_temperature 293(2)
_diffrn_detector 'CCD plate'
_diffrn_detector_area_resol_mean 9.6
_diffrn_measured_fraction_theta_full 0.957
_diffrn_measured_fraction_theta_max 0.957
_diffrn_measurement_device_type 'Single-axis HUBER diffractometer'
_diffrn_measurement_method 'CCD rotation images, thick slices'
_diffrn_radiation_detector 'ADSC Q210r CCD (binned mode)'
_diffrn_radiation_monochromator 'Si 111'
_diffrn_radiation_wavelength 0.73830
_diffrn_reflns_av_R_equivalents 0.0744
_diffrn_reflns_av_sigmaI/netI 0.0647
_diffrn_reflns_limit_h_max 12
_diffrn_reflns_limit_h_min -12
_diffrn_reflns_limit_k_max 22
_diffrn_reflns_limit_k_min -22
_diffrn_reflns_limit_l_max 20
_diffrn_reflns_limit_l_min -20
_diffrn_reflns_number 25298
_diffrn_reflns_theta_full 24.21
_diffrn_reflns_theta_max 24.21
_diffrn_reflns_theta_min 1.50
_diffrn_source synchrotron
_diffrn_source_type 'ESRF-CRG BM16'
_exptl_absorpt_coefficient_mu 3.624
_exptl_absorpt_correction_T_max 0.1111
_exptl_absorpt_correction_T_min 0.0900
_exptl_absorpt_correction_type sphere
_exptl_absorpt_process_details
;
Interpolation using  Int.Tab. Vol. C (1992) p. 523,Tab. 6.3.3.3
for values of muR in the range 0-2.5, and Int.Tab. Vol.II (1959)
p.302; Table 5.3.6 B for muR in the range 2.6-10.0.
The interpolation procedure of C.W.Dwiggins Jr (Acta Cryst.(1975)
A31,146-148) is used with some modification.
;
_exptl_crystal_colour blue
_exptl_crystal_density_diffrn 2.111
_exptl_crystal_density_method 'not measured'
_exptl_crystal_description Neddle
_exptl_crystal_F_000 2732
_exptl_crystal_size_max 0.5
_exptl_crystal_size_mid 0.3
_exptl_crystal_size_min 0.15
_exptl_crystal_size_rad 0.5000
_refine_diff_density_max 1.852
_refine_diff_density_min -1.353
_refine_diff_density_rms 0.161
_refine_ls_extinction_method none
_refine_ls_goodness_of_fit_ref 1.071
_refine_ls_hydrogen_treatment constr
_refine_ls_matrix_type full
_refine_ls_number_parameters 622
_refine_ls_number_reflns 5986
_refine_ls_number_restraints 0
_refine_ls_restrained_S_all 1.071
_refine_ls_R_factor_all 0.0715
_refine_ls_R_factor_gt 0.0426
_refine_ls_shift/su_max 0.003
_refine_ls_shift/su_mean 0.000
_refine_ls_structure_factor_coef Fsqd
_refine_ls_weighting_details 'calc w=1/[\s^2^(Fo^2^)+(0.0584P)^2^+5.4054P] where P=(Fo^2^+2Fc^2^)/3'
_refine_ls_weighting_scheme calc
_refine_ls_wR_factor_gt 0.1066
_refine_ls_wR_factor_ref 0.1224
_reflns_number_gt 4238
_reflns_number_total 5986
_reflns_threshold_expression >2sigma(I)
_cod_data_source_file 4B.cif
_cod_data_source_block 4B
_cod_depositor_comments
;
The following automatic conversions were performed:

'_symmetry_cell_setting' value 'Monoclinic' changed to 'monoclinic'
according to
/usr/data/users/saulius/automatic-downloads/retrospective/ACS/lib/dictionaries/cif_core.dic
dictionary named 'cif_core.dic' version 2.4.2 from
2011-04-26.

'_refine_ls_hydrogen_treatment' value 'Constr' changed
to 'constr' according to
/usr/data/users/saulius/automatic-downloads/retrospective/ACS/lib/dictionaries/cif_core.dic
dictionary named 'cif_core.dic' version 2.4.2 from 2011-04-26.

Automatic conversion script
Id: cif_fix_values 2281 2013-09-26 08:29:07Z andrius 
;
_cod_original_cell_volume 4351.4(15)
_cod_original_sg_symbol_H-M P21/n
_cod_database_code 4510788
_exptl_absorpt_correction_t_ave 0.1026

loop_
_symmetry_equiv_pos_as_xyz
'x, y, z'
'-x+1/2, y+1/2, -z+1/2'
'-x, -y, -z'
'x-1/2, -y-1/2, z-1/2'

loop_
_atom_site_label
_atom_site_type_symbol
_atom_site_fract_x
_atom_site_fract_y
_atom_site_fract_z
_atom_site_U_iso_or_equiv
_atom_site_adp_type
_atom_site_occupancy
_atom_site_symmetry_multiplicity
_atom_site_calc_flag
_atom_site_refinement_flags
Nd1 Nd -0.46257(4) 0.12788(3) 0.34552(2) 0.01387(16) Uani 1 1 d .
Nd2 Nd 0.84111(4) 0.12698(3) 1.08197(2) 0.01669(16) Uani 1 1 d .
Cu1 Cu 0.08014(9) 0.17391(5) 0.83151(5) 0.0158(3) Uani 1 1 d .
Cu2 Cu 0.29529(9) 0.17337(5) 0.58979(5) 0.0153(3) Uani 1 1 d .
C1 C -0.2549(7) 0.2593(5) 0.5224(4) 0.016(2) Uani 1 1 d .
C2 C -0.2886(7) 0.2964(4) 0.5761(4) 0.0154(19) Uani 1 1 d .
C3 C -0.2133(7) 0.2921(5) 0.6402(4) 0.019(2) Uani 1 1 d .
H3 H -0.2317 0.3175 0.6762 0.023 Uiso 1 1 calc R
C4 C -0.1111(7) 0.2504(4) 0.6507(4) 0.0134(19) Uani 1 1 d .
C5 C -0.0786(8) 0.2139(5) 0.5967(4) 0.019(2) Uani 1 1 d .
C6 C -0.1518(7) 0.2199(4) 0.5325(4) 0.0132(19) Uani 1 1 d .
H6 H -0.1304 0.1968 0.4957 0.016 Uiso 1 1 calc R
C7 C -0.3259(7) 0.2672(5) 0.4495(4) 0.015(2) Uani 1 1 d .
C8 C -0.4093(7) 0.3313(5) 0.5705(4) 0.017(2) Uani 1 1 d .
C9 C -0.0433(7) 0.2415(5) 0.7215(4) 0.018(2) Uani 1 1 d .
C10 C 0.0347(8) 0.1721(5) 0.6055(4) 0.020(2) Uani 1 1 d .
C11 C -0.1266(7) -0.0136(4) 0.4869(4) 0.017(2) Uani 1 1 d .
C12 C -0.0785(7) 0.0346(4) 0.4495(4) 0.017(2) Uani 1 1 d .
C13 C 0.0495(8) 0.0470(5) 0.4628(4) 0.021(2) Uani 1 1 d .
H13 H 0.0828 0.0784 0.4371 0.025 Uiso 1 1 calc R
C14 C -0.2617(7) -0.0319(5) 0.4755(5) 0.022(2) Uani 1 1 d .
C15 C -0.1600(7) 0.0749(5) 0.3958(5) 0.022(2) Uani 1 1 d .
C20 C 0.4552(8) 0.2068(5) 0.8274(4) 0.019(2) Uani 1 1 d .
C21 C 0.4872(7) 0.2439(4) 0.7711(4) 0.016(2) Uani 1 1 d .
C22 C 0.5882(7) 0.2858(5) 0.7830(4) 0.018(2) Uani 1 1 d .
H22 H 0.6056 0.3124 0.7476 0.021 Uiso 1 1 calc R
C23 C 0.6646(7) 0.2891(4) 0.8469(4) 0.0140(19) Uani 1 1 d .
C24 C 0.6343(7) 0.2529(4) 0.9008(4) 0.016(2) Uani 1 1 d .
C25 C 0.5313(8) 0.2118(5) 0.8905(4) 0.019(2) Uani 1 1 d .
H25 H 0.5131 0.1870 0.9270 0.023 Uiso 1 1 calc R
C26 C 0.3398(8) 0.1677(4) 0.8227(4) 0.016(2) Uani 1 1 d .
C27 C 0.4178(7) 0.2349(5) 0.7006(4) 0.015(2) Uani 1 1 d .
C28 C 0.7849(8) 0.3279(5) 0.8537(4) 0.020(2) Uani 1 1 d .
C29 C 0.7023(7) 0.2594(5) 0.9727(4) 0.018(2) Uani 1 1 d .
O1 O -0.3602(6) 0.2168(3) 0.4160(3) 0.0244(16) Uani 1 1 d .
O2 O -0.3406(5) 0.3245(3) 0.4269(3) 0.0230(15) Uani 1 1 d .
O3 O -0.5030(5) 0.3058(3) 0.5325(3) 0.0186(14) Uani 1 1 d .
O4 O -0.4201(5) 0.3805(3) 0.6062(3) 0.0265(15) Uani 1 1 d .
O5 O -0.0367(6) 0.2881(3) 0.7633(3) 0.0252(15) Uani 1 1 d .
O6 O -0.0010(5) 0.1849(3) 0.7370(3) 0.0223(15) Uani 1 1 d .
O7 O 0.1376(5) 0.2048(3) 0.6143(3) 0.0239(15) Uani 1 1 d .
O8 O 0.0268(6) 0.1125(4) 0.6030(3) 0.0324(17) Uani 1 1 d .
O9 O -0.3079(5) -0.0648(3) 0.4235(3) 0.0234(15) Uani 1 1 d .
O10 O -0.3225(5) -0.0121(3) 0.5209(3) 0.0286(16) Uani 1 1 d .
O11 O -0.2741(5) 0.0751(3) 0.3969(3) 0.0241(15) Uani 1 1 d .
O12 O -0.1077(6) 0.1083(4) 0.3549(4) 0.045(2) Uani 1 1 d .
O13 O 0.2407(5) 0.1979(3) 0.8038(3) 0.0201(14) Uani 1 1 d .
O14 O 0.3493(6) 0.1094(3) 0.8424(3) 0.0328(17) Uani 1 1 d .
O15 O 0.3755(5) 0.1779(3) 0.6855(3) 0.0204(15) Uani 1 1 d .
O16 O 0.4087(6) 0.2814(3) 0.6592(3) 0.0236(15) Uani 1 1 d .
O17 O 0.7934(5) 0.3798(3) 0.8223(3) 0.0273(16) Uani 1 1 d .
O18 O 0.8779(5) 0.3010(3) 0.8896(3) 0.0215(15) Uani 1 1 d .
O19 O 0.7305(5) 0.2088(3) 1.0079(3) 0.0234(15) Uani 1 1 d .
O20 O 0.7214(5) 0.3176(3) 0.9941(3) 0.0198(14) Uani 1 1 d .
O1W O -0.4878(5) 0.0894(3) 0.4647(3) 0.0239(15) Uani 1 1 d .
O2W O -0.4985(6) 0.0040(3) 0.3444(3) 0.0381(19) Uani 1 1 d .
O3W O -0.4859(8) 0.0795(4) 0.2265(4) 0.057(2) Uani 1 1 d .
O4W O -0.2875(5) 0.1710(3) 0.2858(3) 0.0229(15) Uani 1 1 d .
O5W O 0.6646(5) 0.1639(3) 1.1422(3) 0.0286(16) Uani 1 1 d .
O6W O 0.8842(8) 0.0804(4) 1.2009(4) 0.053(2) Uani 1 1 d .
O7W O 0.8880(8) 0.0057(4) 1.0799(4) 0.045(2) Uani 1 1 d .
O8W O 0.6481(7) 0.0630(4) 1.0373(4) 0.051(2) Uani 1 1 d .
O9W O 0.8806(7) 0.0841(3) 0.9683(3) 0.0364(18) Uani 1 1 d .
O10W O -0.0863(5) 0.1738(3) 0.8638(3) 0.0248(15) Uani 1 1 d .
O11W O 0.0753(10) 0.0668(4) 0.8100(4) 0.070(3) Uani 1 1 d .
O13W O 0.4663(5) 0.1778(3) 0.5610(3) 0.0226(15) Uani 1 1 d .
O1X O 0.7511(8) -0.0230(5) 0.9108(5) 0.073(3) Uani 1 1 d .
O2X O 0.8122(7) 0.0578(4) 0.6282(4) 0.058(2) Uani 1 1 d .
O3X O 0.6151(8) -0.0748(5) 1.0113(5) 0.071(3) Uani 1 1 d .
O4X O 0.5540(9) 0.0395(5) 0.8249(7) 0.098(4) Uani 1 1 d .
O5X O 0.1953(10) 0.0433(5) 0.7074(5) 0.084(3) Uani 1 1 d .
O6X O 0.8613(10) -0.0182(6) 0.7441(5) 0.097(4) Uani 1 1 d .
O7AX O 0.7382(13) 0.1057(9) 0.7870(8) 0.057(5) Uani 0.50 1 d P
O7BX O 0.6394(13) 0.1251(11) 0.6691(8) 0.070(6) Uani 0.50 1 d P

loop_
_atom_site_aniso_label
_atom_site_aniso_U_11
_atom_site_aniso_U_22
_atom_site_aniso_U_33
_atom_site_aniso_U_23
_atom_site_aniso_U_13
_atom_site_aniso_U_12
Nd1 0.0097(3) 0.0179(3) 0.0133(3) 0.0011(2) -0.00014(18) 0.0009(2)
Nd2 0.0166(3) 0.0177(3) 0.0155(3) 0.0008(2) 0.00176(19) -0.0010(2)
Cu1 0.0130(5) 0.0219(7) 0.0113(6) 0.0006(4) -0.0014(4) -0.0007(5)
Cu2 0.0126(5) 0.0212(7) 0.0109(6) -0.0012(4) -0.0014(4) 0.0000(5)
C1 0.008(4) 0.028(6) 0.011(5) 0.000(4) -0.003(3) 0.000(4)
C2 0.011(4) 0.017(5) 0.019(5) 0.000(4) 0.002(4) -0.005(4)
C3 0.016(5) 0.024(6) 0.017(5) -0.006(4) 0.002(4) 0.002(4)
C4 0.010(4) 0.021(5) 0.009(5) -0.003(3) 0.000(3) -0.003(4)
C5 0.014(4) 0.022(6) 0.021(5) -0.002(4) 0.006(4) 0.000(4)
C6 0.016(4) 0.018(5) 0.006(4) -0.002(4) 0.003(3) 0.001(4)
C7 0.007(4) 0.021(6) 0.016(5) -0.002(4) -0.002(3) 0.004(4)
C8 0.016(5) 0.027(6) 0.011(5) 0.004(4) 0.007(4) 0.000(4)
C9 0.012(4) 0.029(6) 0.011(5) 0.005(4) 0.001(3) -0.003(4)
C10 0.020(5) 0.026(6) 0.013(5) -0.007(4) 0.004(4) 0.001(4)
C11 0.010(4) 0.021(5) 0.021(5) 0.000(4) 0.001(4) 0.001(4)
C12 0.008(4) 0.023(5) 0.020(5) 0.004(4) -0.002(3) -0.001(4)
C13 0.014(5) 0.024(6) 0.026(6) -0.002(4) 0.006(4) 0.000(4)
C14 0.007(4) 0.026(6) 0.030(6) 0.013(5) -0.001(4) 0.001(4)
C15 0.012(5) 0.027(6) 0.024(5) 0.008(4) -0.002(4) -0.003(4)
C20 0.015(4) 0.026(6) 0.016(5) -0.004(4) 0.000(4) 0.000(4)
C21 0.012(4) 0.023(5) 0.011(5) 0.002(4) -0.001(3) 0.003(4)
C22 0.013(4) 0.030(6) 0.010(5) 0.001(4) 0.004(3) -0.006(4)
C23 0.006(4) 0.019(5) 0.017(5) 0.003(4) 0.002(3) 0.001(4)
C24 0.011(4) 0.024(6) 0.013(5) -0.002(4) 0.000(3) -0.001(4)
C25 0.018(5) 0.027(6) 0.011(5) 0.004(4) -0.002(4) -0.002(4)
C26 0.025(5) 0.013(6) 0.008(5) 0.002(4) -0.001(3) 0.000(4)
C27 0.002(4) 0.027(6) 0.017(5) 0.000(4) 0.002(3) 0.000(4)
C28 0.018(5) 0.030(6) 0.011(5) -0.001(4) 0.002(4) 0.000(4)
C29 0.005(4) 0.032(7) 0.017(5) 0.007(5) 0.001(3) 0.002(4)
O1 0.025(3) 0.032(5) 0.015(4) -0.005(3) -0.002(3) -0.007(3)
O2 0.025(4) 0.029(5) 0.014(3) -0.003(3) -0.001(3) -0.002(3)
O3 0.012(3) 0.029(4) 0.013(3) 0.000(3) -0.003(2) 0.000(3)
O4 0.017(3) 0.023(4) 0.039(4) -0.007(3) 0.003(3) 0.003(3)
O5 0.024(4) 0.024(4) 0.025(4) -0.009(3) -0.002(3) -0.005(3)
O6 0.024(3) 0.033(4) 0.009(3) 0.000(3) -0.001(2) 0.007(3)
O7 0.011(3) 0.034(4) 0.027(4) -0.007(3) 0.003(3) -0.004(3)
O8 0.023(4) 0.033(5) 0.038(4) -0.012(3) -0.005(3) 0.002(3)
O9 0.017(3) 0.022(4) 0.028(4) -0.003(3) -0.005(3) -0.002(3)
O10 0.019(3) 0.041(5) 0.026(4) 0.002(3) 0.006(3) -0.003(3)
O11 0.008(3) 0.023(4) 0.040(4) 0.015(3) 0.000(3) 0.005(3)
O12 0.019(4) 0.060(6) 0.055(5) 0.041(4) 0.008(3) 0.004(3)
O13 0.015(3) 0.023(4) 0.022(4) 0.001(3) 0.004(3) -0.001(3)
O14 0.021(4) 0.027(5) 0.047(5) 0.003(3) -0.002(3) -0.001(3)
O15 0.017(3) 0.032(4) 0.011(3) 0.002(3) -0.003(2) -0.001(3)
O16 0.030(4) 0.030(4) 0.008(3) 0.000(3) -0.005(3) 0.001(3)
O17 0.015(3) 0.022(4) 0.042(4) 0.009(3) -0.001(3) -0.004(3)
O18 0.014(3) 0.031(4) 0.018(3) 0.005(3) -0.003(3) -0.003(3)
O19 0.022(3) 0.029(4) 0.017(3) 0.002(3) -0.003(3) 0.004(3)
O20 0.024(3) 0.019(4) 0.016(3) -0.004(3) 0.001(3) -0.006(3)
O1W 0.021(3) 0.031(4) 0.022(4) 0.009(3) 0.011(3) 0.003(3)
O2W 0.042(4) 0.021(4) 0.043(4) 0.006(3) -0.017(3) 0.002(3)
O3W 0.096(7) 0.049(6) 0.027(4) -0.016(4) 0.015(4) -0.024(5)
O4W 0.019(3) 0.029(4) 0.022(4) 0.002(3) 0.006(3) 0.002(3)
O5W 0.024(3) 0.030(4) 0.033(4) 0.003(3) 0.009(3) 0.004(3)
O6W 0.097(7) 0.031(5) 0.033(5) 0.010(4) 0.015(4) 0.021(5)
O7W 0.074(6) 0.028(5) 0.032(4) 0.002(3) 0.010(4) 0.013(4)
O8W 0.030(4) 0.042(5) 0.078(6) -0.025(4) 0.003(4) -0.013(4)
O9W 0.062(5) 0.026(4) 0.026(4) -0.007(3) 0.021(3) -0.010(4)
O10W 0.028(4) 0.027(4) 0.022(4) 0.000(3) 0.012(3) -0.005(3)
O11W 0.152(10) 0.029(5) 0.034(5) 0.009(4) 0.027(5) 0.020(6)
O13W 0.014(3) 0.026(4) 0.029(4) 0.000(3) 0.006(3) 0.001(3)
O1X 0.056(6) 0.055(7) 0.102(8) -0.022(6) 0.002(5) 0.008(5)
O2X 0.049(5) 0.060(6) 0.067(6) -0.005(5) 0.015(4) -0.015(4)
O3X 0.063(6) 0.069(7) 0.075(6) 0.011(5) -0.003(5) 0.004(5)
O4X 0.055(6) 0.055(7) 0.174(11) -0.045(7) -0.012(6) 0.013(5)
O5X 0.106(8) 0.080(8) 0.076(7) -0.001(6) 0.047(6) 0.014(6)
O6X 0.087(8) 0.127(11) 0.066(7) -0.010(7) -0.019(5) -0.043(7)
O7AX 0.021(8) 0.081(14) 0.070(12) -0.043(10) 0.008(7) -0.033(8)
O7BX 0.024(8) 0.129(19) 0.056(11) 0.015(11) 0.006(7) 0.041(10)

loop_
_atom_type_symbol
_atom_type_description
_atom_type_scat_dispersion_real
_atom_type_scat_dispersion_imag
_atom_type_scat_source
C C 0.0033 0.0016 'International Tables Vol C Tables 4.2.6.8 and 6.1.1.4'
H H 0.0000 0.0000 'International Tables Vol C Tables 4.2.6.8 and 6.1.1.4'
O O 0.0106 0.0060 'International Tables Vol C Tables 4.2.6.8 and 6.1.1.4'
Nd Nd -0.1943 3.0179 'International Tables Vol C Tables 4.2.6.8 and 6.1.1.4'
Cu Cu 0.3201 1.2651 'International Tables Vol C Tables 4.2.6.8 and 6.1.1.4'

loop_
_geom_angle_atom_site_label_1
_geom_angle_atom_site_label_2
_geom_angle_atom_site_label_3
_geom_angle
_geom_angle_site_symmetry_1
_geom_angle_site_symmetry_3
O11 Nd1 O5 140.8(2) . 4_565
O11 Nd1 O1 79.1(2) . .
O5 Nd1 O1 85.9(2) 4_565 .
O11 Nd1 O3W 99.6(3) . .
O5 Nd1 O3W 71.1(3) 4_565 .
O1 Nd1 O3W 142.0(2) . .
O11 Nd1 O18 134.7(2) . 4_465
O5 Nd1 O18 69.7(2) 4_565 4_465
O1 Nd1 O18 69.7(2) . 4_465
O3W Nd1 O18 125.2(2) . 4_465
O11 Nd1 O1W 71.7(2) . .
O5 Nd1 O1W 140.3(2) 4_565 .
O1 Nd1 O1W 79.0(2) . .
O3W Nd1 O1W 137.3(2) . .
O18 Nd1 O1W 70.72(19) 4_465 .
O11 Nd1 O2W 71.3(2) . .
O5 Nd1 O2W 131.5(2) 4_565 .
O1 Nd1 O2W 142.5(2) . .
O3W Nd1 O2W 67.4(2) . .
O18 Nd1 O2W 117.1(2) 4_465 .
O1W Nd1 O2W 70.3(2) . .
O11 Nd1 O4W 72.25(19) . .
O5 Nd1 O4W 68.8(2) 4_565 .
O1 Nd1 O4W 72.8(2) . .
O3W Nd1 O4W 70.8(2) . .
O18 Nd1 O4W 124.9(2) 4_465 .
O1W Nd1 O4W 137.50(19) . .
O2W Nd1 O4W 117.4(2) . .
O11 Nd1 O17 145.2(2) . 4_465
O5 Nd1 O17 73.0(2) 4_565 4_465
O1 Nd1 O17 119.8(2) . 4_465
O3W Nd1 O17 82.7(3) . 4_465
O18 Nd1 O17 50.15(19) 4_465 4_465
O1W Nd1 O17 83.1(2) . 4_465
O2W Nd1 O17 77.9(2) . 4_465
O4W Nd1 O17 138.7(2) . 4_465
O11 Nd1 C28 149.9(2) . 4_465
O5 Nd1 C28 66.8(2) 4_565 4_465
O1 Nd1 C28 94.9(2) . 4_465
O3W Nd1 C28 102.8(3) . 4_465
O18 Nd1 C28 25.4(2) 4_465 4_465
O1W Nd1 C28 78.2(2) . 4_465
O2W Nd1 C28 99.2(3) . 4_465
O4W Nd1 C28 134.5(2) . 4_465
O17 Nd1 C28 25.0(2) 4_465 4_465
O19 Nd2 O16 85.4(2) . 4_666
O19 Nd2 O8W 80.7(3) . .
O16 Nd2 O8W 139.8(2) 4_666 .
O19 Nd2 O6W 146.1(2) . .
O16 Nd2 O6W 73.3(2) 4_666 .
O8W Nd2 O6W 98.6(3) . .
O19 Nd2 O3 71.8(2) . 4_766
O16 Nd2 O3 70.96(19) 4_666 4_766
O8W Nd2 O3 137.0(2) . 4_766
O6W Nd2 O3 122.7(2) . 4_766
O19 Nd2 O9W 80.7(2) . .
O16 Nd2 O9W 138.1(2) 4_666 .
O8W Nd2 O9W 76.4(2) . .
O6W Nd2 O9W 132.4(2) . .
O3 Nd2 O9W 67.1(2) 4_766 .
O19 Nd2 O7W 138.6(2) . .
O16 Nd2 O7W 135.7(2) 4_666 .
O8W Nd2 O7W 69.3(3) . .
O6W Nd2 O7W 68.8(2) . .
O3 Nd2 O7W 112.0(2) 4_766 .
O9W Nd2 O7W 65.2(2) . .
O19 Nd2 O5W 74.8(2) . .
O16 Nd2 O5W 69.8(2) 4_666 .
O8W Nd2 O5W 70.2(2) . .
O6W Nd2 O5W 73.2(2) . .
O3 Nd2 O5W 129.7(2) 4_766 .
O9W Nd2 O5W 141.1(2) . .
O7W Nd2 O5W 118.0(2) . .
O19 Nd2 O4 123.0(2) . 4_766
O16 Nd2 O4 74.9(2) 4_666 4_766
O8W Nd2 O4 143.0(2) . 4_766
O6W Nd2 O4 77.1(2) . 4_766
O3 Nd2 O4 51.18(19) 4_766 4_766
O9W Nd2 O4 80.0(2) . 4_766
O7W Nd2 O4 75.1(2) . 4_766
O5W Nd2 O4 138.8(2) . 4_766
O19 Nd2 C8 97.6(2) . 4_766
O16 Nd2 C8 68.6(2) 4_666 4_766
O8W Nd2 C8 150.4(2) . 4_766
O6W Nd2 C8 98.8(3) . 4_766
O3 Nd2 C8 26.0(2) 4_766 4_766
O9W Nd2 C8 74.3(2) . 4_766
O7W Nd2 C8 95.2(3) . 4_766
O5W Nd2 C8 138.2(2) . 4_766
O4 Nd2 C8 25.4(2) 4_766 4_766
O2 Cu1 O6 172.4(3) 4_666 .
O2 Cu1 O13 89.6(2) 4_666 .
O6 Cu1 O13 89.3(2) . .
O2 Cu1 O10W 88.4(2) 4_666 .
O6 Cu1 O10W 90.9(2) . .
O13 Cu1 O10W 165.7(3) . .
O2 Cu1 O11W 101.3(3) 4_666 .
O6 Cu1 O11W 86.3(3) . .
O13 Cu1 O11W 100.5(3) . .
O10W Cu1 O11W 93.8(3) . .
O20 Cu2 O15 171.6(3) 4_565 .
O20 Cu2 O7 88.4(2) 4_565 .
O15 Cu2 O7 90.8(2) . .
O20 Cu2 O13W 88.5(2) 4_565 .
O15 Cu2 O13W 89.2(2) . .
O7 Cu2 O13W 158.5(3) . .
O20 Cu2 O9 90.1(2) 4_565 3_556
O15 Cu2 O9 97.7(2) . 3_556
O7 Cu2 O9 115.1(2) . 3_556
O13W Cu2 O9 86.2(2) . 3_556
C6 C1 C2 121.2(7) . .
C6 C1 C7 118.4(7) . .
C2 C1 C7 120.2(7) . .
C3 C2 C1 117.8(8) . .
C3 C2 C8 118.6(7) . .
C1 C2 C8 122.9(7) . .
C4 C3 C2 120.8(8) . .
C3 C4 C5 120.7(7) . .
C3 C4 C9 118.7(7) . .
C5 C4 C9 120.5(8) . .
C6 C5 C4 118.2(8) . .
C6 C5 C10 119.8(7) . .
C4 C5 C10 121.9(7) . .
C1 C6 C5 121.3(8) . .
O1 C7 O2 124.7(8) . .
O1 C7 C1 118.4(8) . .
O2 C7 C1 116.8(8) . .
O4 C8 O3 121.4(8) . .
O4 C8 C2 120.7(8) . .
O3 C8 C2 117.6(8) . .
O4 C8 Nd2 62.6(4) . 4_465
O3 C8 Nd2 59.6(4) . 4_465
C2 C8 Nd2 165.6(6) . 4_465
O5 C9 O6 123.6(8) . .
O5 C9 C4 119.7(8) . .
O6 C9 C4 116.5(8) . .
O8 C10 O7 125.0(8) . .
O8 C10 C5 121.0(8) . .
O7 C10 C5 114.0(8) . .
C13 C11 C12 119.8(8) 3_556 .
C13 C11 C14 117.0(8) 3_556 .
C12 C11 C14 123.2(7) . .
C11 C12 C13 118.9(8) . .
C11 C12 C15 122.0(7) . .
C13 C12 C15 119.1(8) . .
C11 C13 C12 121.3(8) 3_556 .
O9 C14 O10 124.1(8) . .
O9 C14 C11 120.3(8) . .
O10 C14 C11 115.5(8) . .
O11 C15 O12 124.6(8) . .
O11 C15 C12 117.5(8) . .
O12 C15 C12 117.8(7) . .
C25 C20 C21 118.3(8) . .
C25 C20 C26 118.2(8) . .
C21 C20 C26 123.3(7) . .
C22 C21 C20 118.9(7) . .
C22 C21 C27 120.3(8) . .
C20 C21 C27 120.7(8) . .
C21 C22 C23 121.5(8) . .
C24 C23 C22 119.3(8) . .
C24 C23 C28 121.6(7) . .
C22 C23 C28 118.8(7) . .
C23 C24 C25 120.0(8) . .
C23 C24 C29 122.8(8) . .
C25 C24 C29 117.0(7) . .
C20 C25 C24 121.7(8) . .
O13 C26 O14 125.9(8) . .
O13 C26 C20 116.2(8) . .
O14 C26 C20 117.8(8) . .
O16 C27 O15 123.7(8) . .
O16 C27 C21 119.8(8) . .
O15 C27 C21 116.4(8) . .
O17 C28 O18 122.2(8) . .
O17 C28 C23 122.4(8) . .
O18 C28 C23 115.2(8) . .
O17 C28 Nd1 63.9(5) . 4_766
O18 C28 Nd1 59.3(4) . 4_766
C23 C28 Nd1 164.2(6) . 4_766
O19 C29 O20 125.1(8) . .
O19 C29 C24 119.4(9) . .
O20 C29 C24 115.4(8) . .
C7 O1 Nd1 169.9(6) . .
C7 O2 Cu1 111.9(6) . 4_565
C8 O3 Nd2 94.4(5) . 4_465
C8 O4 Nd2 92.1(5) . 4_465
C9 O5 Nd1 163.8(6) . 4_666
C9 O6 Cu1 115.4(6) . .
C10 O7 Cu2 125.1(6) . .
C14 O9 Cu2 126.8(6) . 3_556
C15 O11 Nd1 141.5(6) . .
C26 O13 Cu1 123.9(6) . .
C27 O15 Cu2 111.1(5) . .
C27 O16 Nd2 166.9(6) . 4_565
C28 O17 Nd1 91.2(5) . 4_766
C28 O18 Nd1 95.3(5) . 4_766
C29 O19 Nd2 163.6(6) . .
C29 O20 Cu2 115.7(6) . 4_666

loop_
_geom_bond_atom_site_label_1
_geom_bond_atom_site_label_2
_geom_bond_distance
_geom_bond_site_symmetry_2
Nd1 O11 2.394(5) .
Nd1 O5 2.408(6) 4_565
Nd1 O1 2.443(6) .
Nd1 O3W 2.530(7) .
Nd1 O18 2.532(6) 4_465
Nd1 O1W 2.545(6) .
Nd1 O2W 2.556(7) .
Nd1 O4W 2.566(6) .
Nd1 O17 2.634(6) 4_465
Nd1 C28 2.933(9) 4_465
Nd2 O19 2.409(6) .
Nd2 O16 2.450(6) 4_666
Nd2 O8W 2.511(7) .
Nd2 O6W 2.510(7) .
Nd2 O3 2.510(6) 4_766
Nd2 O9W 2.519(6) .
Nd2 O7W 2.527(7) .
Nd2 O5W 2.546(6) .
Nd2 O4 2.577(6) 4_766
Nd2 C8 2.902(8) 4_766
Cu1 O2 1.943(6) 4_666
Cu1 O6 1.946(5) .
Cu1 O13 1.985(6) .
Cu1 O10W 2.026(6) .
Cu1 O11W 2.223(9) .
Cu2 O20 1.941(5) 4_565
Cu2 O15 1.954(5) .
Cu2 O7 1.973(6) .
Cu2 O13W 2.045(6) .
Cu2 O9 2.236(6) 3_556
C1 C6 1.371(12) .
C1 C2 1.404(12) .
C1 C7 1.529(11) .
C2 C3 1.394(11) .
C2 C8 1.487(12) .
C3 C4 1.391(12) .
C4 C5 1.398(12) .
C4 C9 1.483(11) .
C5 C6 1.390(11) .
C5 C10 1.489(12) .
C7 O1 1.247(11) .
C7 O2 1.252(11) .
C8 O4 1.245(11) .
C8 O3 1.276(10) .
C8 Nd2 2.902(8) 4_465
C9 O5 1.255(11) .
C9 O6 1.263(11) .
C10 O8 1.218(12) .
C10 O7 1.294(11) .
C11 C13 1.373(12) 3_556
C11 C12 1.384(12) .
C11 C14 1.503(11) .
C12 C13 1.402(11) .
C12 C15 1.513(12) .
C13 C11 1.373(12) 3_556
C14 O9 1.261(11) .
C14 O10 1.271(11) .
C15 O11 1.251(10) .
C15 O12 1.265(11) .
C20 C25 1.386(11) .
C20 C21 1.438(12) .
C20 C26 1.481(12) .
C21 C22 1.384(12) .
C21 C27 1.485(12) .
C22 C23 1.397(11) .
C23 C24 1.384(12) .
C23 C28 1.520(12) .
C24 C25 1.390(12) .
C24 C29 1.498(12) .
C26 O13 1.247(10) .
C26 O14 1.251(11) .
C27 O16 1.247(11) .
C27 O15 1.268(11) .
C28 O17 1.239(11) .
C28 O18 1.265(10) .
C28 Nd1 2.933(9) 4_766
C29 O19 1.256(11) .
C29 O20 1.265(11) .
O2 Cu1 1.943(6) 4_565
O3 Nd2 2.510(6) 4_465
O4 Nd2 2.577(6) 4_465
O5 Nd1 2.408(6) 4_666
O9 Cu2 2.236(6) 3_556
O16 Nd2 2.450(6) 4_565
O17 Nd1 2.634(6) 4_766
O18 Nd1 2.532(6) 4_766
O20 Cu2 1.941(5) 4_666
